data_7040298
loop_
_publ_author_name
'Annibale, Vincent T.'
'Ostapowicz, Thomas G.'
'Westhues, Stefan'
'Wambach, Truman C.'
'Fryzuk, Michael D.'

_publ_section_title
;
 Synthesis of a sterically bulky diphosphine synthon and Ru(ii) complexes
 of a cooperative tridentate enamide-diphosphine ligand platform.
;
_journal_issue 40
_journal_name_full 'Dalton transactions (Cambridge, England : 2003)'
_journal_page_first 16011
_journal_page_last 16025
_journal_paper_doi 10.1039/c6dt02352e
_journal_volume 45
_journal_year 2016
_chemical_formula_sum 'C35 H57 Cl N O P2 Ru'
_chemical_formula_weight 706.27
_chemical_name_systematic
;
 ?
;
_chemical_properties_physical ', Air-sensitive,Moisture-sensitive'
_space_group_crystal_system triclinic
_space_group_IT_number 2
_space_group_name_Hall '-P 1'
_space_group_name_H-M_alt 'P -1'
_symmetry_space_group_name_Hall '-P 1'
_symmetry_space_group_name_H-M 'P -1'
_atom_sites_solution_hydrogens geom
_audit_creation_method SHELXL-2013
_audit_update_record
;
2016-06-07 deposited with the CCDC.
2016-08-11 downloaded from the CCDC.
;
_cell_angle_alpha 69.079(3)
_cell_angle_beta 79.600(3)
_cell_angle_gamma 75.222(3)
_cell_formula_units_Z 4
_cell_length_a 10.9852(13)
_cell_length_b 18.066(2)
_cell_length_c 20.127(3)
_cell_measurement_reflns_used 16624
_cell_measurement_temperature 90(2)
_cell_measurement_theta_max 27.618
_cell_measurement_theta_min 1.088
_cell_volume 3589.9(8)
_computing_structure_refinement 'SHELXL-2013 (Sheldrick, 2013)'
_diffrn_ambient_temperature 90(2)
_diffrn_detector_area_resol_mean 7.9
_diffrn_measured_fraction_theta_full 1.000
_diffrn_measured_fraction_theta_max 0.995
_diffrn_measurement_device_type 'Bruker APEX II area detector'
_diffrn_measurement_method '\w and \f scans'
_diffrn_radiation_type MoK\a
_diffrn_radiation_wavelength 0.71073
_diffrn_reflns_av_R_equivalents 0.0493
_diffrn_reflns_av_unetI/netI 0.0548
_diffrn_reflns_Laue_measured_fraction_full 1.000
_diffrn_reflns_Laue_measured_fraction_max 0.995
_diffrn_reflns_limit_h_max 14
_diffrn_reflns_limit_h_min -14
_diffrn_reflns_limit_k_max 23
_diffrn_reflns_limit_k_min -23
_diffrn_reflns_limit_l_max 26
_diffrn_reflns_limit_l_min -25
_diffrn_reflns_number 62179
_diffrn_reflns_point_group_measured_fraction_full 1.000
_diffrn_reflns_point_group_measured_fraction_max 0.995
_diffrn_reflns_theta_full 25.242
_diffrn_reflns_theta_max 27.618
_diffrn_reflns_theta_min 1.088
_diffrn_source 'sealed X-ray tube'
_exptl_absorpt_coefficient_mu 0.627
_exptl_absorpt_correction_T_max 0.7456
_exptl_absorpt_correction_T_min 0.6371
_exptl_absorpt_correction_type multi-scan
_exptl_absorpt_process_details 'Bruker Apex 2'
_exptl_crystal_colour Purple
_exptl_crystal_density_diffrn 1.307
_exptl_crystal_description Prism
_exptl_crystal_F_000 1492
_exptl_crystal_size_max 0.210
_exptl_crystal_size_mid 0.090
_exptl_crystal_size_min 0.075
_refine_diff_density_max 0.558
_refine_diff_density_min -0.712
_refine_diff_density_rms 0.082
_refine_ls_extinction_method none
_refine_ls_goodness_of_fit_ref 1.005
_refine_ls_hydrogen_treatment constr
_refine_ls_matrix_type full
_refine_ls_number_parameters 765
_refine_ls_number_reflns 16624
_refine_ls_number_restraints 0
_refine_ls_restrained_S_all 1.005
_refine_ls_R_factor_all 0.0550
_refine_ls_R_factor_gt 0.0334
_refine_ls_shift/su_max 0.002
_refine_ls_shift/su_mean 0.000
_refine_ls_structure_factor_coef Fsqd
_refine_ls_weighting_details 'w=1/[\s^2^(Fo^2^)+(0.0264P)^2^+1.2003P] where P=(Fo^2^+2Fc^2^)/3'
_refine_ls_weighting_scheme calc
_refine_ls_wR_factor_gt 0.0633
_refine_ls_wR_factor_ref 0.0689
_reflns_Friedel_coverage 0.000
_reflns_number_gt 12767
_reflns_number_total 16624
_reflns_threshold_expression 'I > 2\s(I)'
_cod_data_source_file c6dt02352e2.cif
_cod_data_source_block 4-benzene
_cod_depositor_comments
;
The following automatic conversions were performed:

'_exptl_absorpt_correction_type' value 'Multi-Scan' changed to
'multi-scan' according to
/usr/data/users/saulius/crontab/automatic-downloads/rss-feeds/RSC/lib/dictionaries/cif_core.dic
dictionary named 'cif_core.dic' version 2.4.2 from 2011-04-26.

Automatic conversion script
Id: cif_fix_values 4268 2015-11-12 08:31:59Z antanas 

 Adding full bibliography for 7040297--7040304.cif.
;
_cod_database_code 7040298
_shelx_space_group_comment
;
The symmetry employed for this shelxl refinement is uniquely defined
by the following loop, which should always be used as a source of
symmetry information in preference to the above space-group names.
They are only intended as comments.
;
_shelx_estimated_absorpt_t_min 0.880
_shelx_estimated_absorpt_t_max 0.954
_shelxl_version_number 2013-4

loop_
_space_group_symop_operation_xyz
'x, y, z'
'-x, -y, -z'

loop_
_atom_site_label
_atom_site_type_symbol
_atom_site_fract_x
_atom_site_fract_y
_atom_site_fract_z
_atom_site_U_iso_or_equiv
_atom_site_adp_type
_atom_site_occupancy
_atom_site_site_symmetry_order
_atom_site_calc_flag
_atom_site_refinement_flags_posn
_atom_site_refinement_flags_adp
Ru1 Ru 0.86243(2) 0.64391(2) 0.24928(2) 0.00969(5) Uani 1 1 d . .
Ru2 Ru 0.75467(2) 0.14123(2) 0.29756(2) 0.00884(4) Uani 1 1 d . .
Cl1 Cl 0.80169(5) 0.75785(3) 0.29302(3) 0.01735(12) Uani 1 1 d . .
Cl2 Cl 0.82661(5) 0.25995(3) 0.29146(3) 0.01581(12) Uani 1 1 d . .
P1 P 0.75776(5) 0.55629(4) 0.33899(3) 0.01258(12) Uani 1 1 d . .
P2 P 0.89995(5) 0.54883(3) 0.19284(3) 0.01038(12) Uani 1 1 d . .
P3 P 0.94843(5) 0.05698(3) 0.28750(3) 0.01054(12) Uani 1 1 d . .
P4 P 0.67259(5) 0.04151(3) 0.28678(3) 0.00937(12) Uani 1 1 d . .
N1 N 0.83349(17) 0.72443(11) 0.14715(10) 0.0127(4) Uani 1 1 d . .
N2 N 0.61072(16) 0.21775(11) 0.23608(9) 0.0112(4) Uani 1 1 d . .
O1 O 1.09919(15) 0.58608(10) 0.31904(9) 0.0228(4) Uani 1 1 d . .
O2 O 0.73131(15) 0.08626(10) 0.45521(8) 0.0177(4) Uani 1 1 d . .
C1 C 1.0036(2) 0.60272(14) 0.29515(12) 0.0147(5) Uani 1 1 d . .
C2 C 0.7882(2) 0.52320(14) 0.43540(12) 0.0167(5) Uani 1 1 d . .
C3 C 0.7918(2) 0.59674(15) 0.45596(13) 0.0210(5) Uani 1 1 d . .
H3A H 0.8080 0.5787 0.5062 0.031 Uiso 1 1 calc R U
H3B H 0.7103 0.6351 0.4491 0.031 Uiso 1 1 calc R U
H3C H 0.8593 0.6233 0.4257 0.031 Uiso 1 1 calc R U
C5 C 0.6896(3) 0.47724(18) 0.48603(13) 0.0301(7) Uani 1 1 d . .
H5A H 0.6847 0.4323 0.4709 0.045 Uiso 1 1 calc R U
H5B H 0.6067 0.5142 0.4847 0.045 Uiso 1 1 calc R U
H5C H 0.7143 0.4560 0.5349 0.045 Uiso 1 1 calc R U
C4 C 0.9170(2) 0.46512(14) 0.44611(13) 0.0203(5) Uani 1 1 d . .
H4A H 0.9820 0.4905 0.4117 0.030 Uiso 1 1 calc R U
H4B H 0.9140 0.4149 0.4387 0.030 Uiso 1 1 calc R U
H4C H 0.9377 0.4528 0.4948 0.030 Uiso 1 1 calc R U
C6 C 0.5828(2) 0.59873(15) 0.32864(13) 0.0186(5) Uani 1 1 d . .
C8 C 0.5065(2) 0.53230(17) 0.35156(14) 0.0265(6) Uani 1 1 d . .
H8A H 0.5166 0.4997 0.4017 0.040 Uiso 1 1 calc R U
H8B H 0.5371 0.4976 0.3216 0.040 Uiso 1 1 calc R U
H8C H 0.4169 0.5570 0.3461 0.040 Uiso 1 1 calc R U
C9 C 0.5707(2) 0.64521(15) 0.24879(13) 0.0210(5) Uani 1 1 d . .
H9A H 0.6059 0.6082 0.2212 0.031 Uiso 1 1 calc R U
H9B H 0.6172 0.6892 0.2329 0.031 Uiso 1 1 calc R U
H9C H 0.4812 0.6679 0.2413 0.031 Uiso 1 1 calc R U
C7 C 0.5276(2) 0.65960(17) 0.36892(14) 0.0268(6) Uani 1 1 d . .
H7A H 0.4414 0.6868 0.3564 0.040 Uiso 1 1 calc R U
H7B H 0.5804 0.6999 0.3556 0.040 Uiso 1 1 calc R U
H7C H 0.5255 0.6310 0.4205 0.040 Uiso 1 1 calc R U
C10 C 0.7905(2) 0.45961(14) 0.32048(12) 0.0158(5) Uani 1 1 d . .
H10A H 0.8703 0.4254 0.3401 0.019 Uiso 1 1 calc R U
H10B H 0.7214 0.4304 0.3448 0.019 Uiso 1 1 calc R U
C11 C 0.8018(2) 0.47339(14) 0.24016(12) 0.0149(5) Uani 1 1 d . .
H11A H 0.7167 0.4930 0.2229 0.018 Uiso 1 1 calc R U
H11B H 0.8409 0.4218 0.2308 0.018 Uiso 1 1 calc R U
C12 C 1.0621(2) 0.48793(14) 0.18039(13) 0.0167(5) Uani 1 1 d . .
C13 C 1.1058(2) 0.42788(14) 0.25202(13) 0.0202(5) Uani 1 1 d . .
H13A H 1.1937 0.4001 0.2446 0.030 Uiso 1 1 calc R U
H13B H 1.0517 0.3880 0.2718 0.030 Uiso 1 1 calc R U
H13C H 1.1000 0.4572 0.2855 0.030 Uiso 1 1 calc R U
C14 C 1.0642(2) 0.43931(17) 0.13133(15) 0.0282(6) Uani 1 1 d . .
H14A H 1.1490 0.4059 0.1270 0.042 Uiso 1 1 calc R U
H14B H 1.0426 0.4766 0.0840 0.042 Uiso 1 1 calc R U
H14C H 1.0025 0.4043 0.1517 0.042 Uiso 1 1 calc R U
C15 C 1.1514(2) 0.54701(16) 0.14526(14) 0.0234(6) Uani 1 1 d . .
H15A H 1.1577 0.5741 0.1785 0.035 Uiso 1 1 calc R U
H15B H 1.1182 0.5876 0.1016 0.035 Uiso 1 1 calc R U
H15C H 1.2354 0.5172 0.1332 0.035 Uiso 1 1 calc R U
C16 C 0.8511(2) 0.61009(13) 0.10751(11) 0.0121(5) Uani 1 1 d . .
C17 C 0.8420(3) 0.59382(14) 0.03997(12) 0.0217(6) Uani 1 1 d . .
H17A H 0.7908 0.5526 0.0498 0.026 Uiso 1 1 calc R U
H17B H 0.9269 0.5756 0.0175 0.026 Uiso 1 1 calc R U
C18 C 0.7771(3) 0.67617(15) -0.00668(14) 0.0263(6) Uani 1 1 d . .
H18A H 0.6844 0.6806 -0.0009 0.032 Uiso 1 1 calc R U
H18B H 0.8082 0.6847 -0.0576 0.032 Uiso 1 1 calc R U
C19 C 0.8100(2) 0.73802(14) 0.01853(12) 0.0197(5) Uani 1 1 d . .
H19A H 0.8873 0.7563 -0.0091 0.024 Uiso 1 1 calc R U
H19B H 0.7395 0.7857 0.0144 0.024 Uiso 1 1 calc R U
C20 C 0.8315(2) 0.69072(14) 0.09592(12) 0.0124(5) Uani 1 1 d . .
C21 C 0.8287(2) 0.81046(13) 0.12153(12) 0.0152(5) Uani 1 1 d . .
C26 C 0.9420(2) 0.83721(14) 0.11226(12) 0.0167(5) Uani 1 1 d . .
C25 C 0.9386(2) 0.92055(15) 0.08371(12) 0.0215(6) Uani 1 1 d . .
H25 H 1.0145 0.9396 0.0766 0.026 Uiso 1 1 calc R U
C24 C 0.8275(3) 0.97528(15) 0.06585(13) 0.0233(6) Uani 1 1 d . .
H24 H 0.8271 1.0316 0.0461 0.028 Uiso 1 1 calc R U
C23 C 0.7168(3) 0.94859(15) 0.07660(13) 0.0213(5) Uani 1 1 d . .
H23 H 0.6403 0.9871 0.0647 0.026 Uiso 1 1 calc R U
C22 C 0.7142(2) 0.86633(14) 0.10460(12) 0.0174(5) Uani 1 1 d . .
C30 C 1.0668(2) 0.77921(15) 0.13130(13) 0.0202(5) Uani 1 1 d . .
H30 H 1.0487 0.7236 0.1536 0.024 Uiso 1 1 calc R U
C32 C 1.1608(3) 0.77859(18) 0.06558(15) 0.0366(7) Uani 1 1 d . .
H32A H 1.1221 0.7669 0.0312 0.055 Uiso 1 1 calc R U
H32B H 1.2368 0.7368 0.0799 0.055 Uiso 1 1 calc R U
H32C H 1.1840 0.8317 0.0434 0.055 Uiso 1 1 calc R U
C31 C 1.1257(3) 0.79550(18) 0.18654(15) 0.0333(7) Uani 1 1 d . .
H31A H 1.1504 0.8481 0.1654 0.050 Uiso 1 1 calc R U
H31B H 1.2006 0.7529 0.2014 0.050 Uiso 1 1 calc R U
H31C H 1.0639 0.7959 0.2282 0.050 Uiso 1 1 calc R U
C27 C 0.5885(2) 0.84001(15) 0.11787(13) 0.0193(5) Uani 1 1 d . .
H27 H 0.6070 0.7807 0.1250 0.023 Uiso 1 1 calc R U
C29 C 0.5126(2) 0.85319(15) 0.18597(14) 0.0241(6) Uani 1 1 d . .
H29A H 0.5643 0.8255 0.2262 0.036 Uiso 1 1 calc R U
H29B H 0.4359 0.8312 0.1959 0.036 Uiso 1 1 calc R U
H29C H 0.4891 0.9113 0.1793 0.036 Uiso 1 1 calc R U
C28 C 0.5062(3) 0.88385(16) 0.05543(14) 0.0294(6) Uani 1 1 d . .
H28A H 0.4742 0.9406 0.0528 0.044 Uiso 1 1 calc R U
H28B H 0.4348 0.8575 0.0630 0.044 Uiso 1 1 calc R U
H28C H 0.5570 0.8815 0.0106 0.044 Uiso 1 1 calc R U
C33 C 0.7475(2) 0.10245(13) 0.39342(13) 0.0134(5) Uani 1 1 d . .
C34 C 1.0239(2) 0.10380(14) 0.19431(12) 0.0146(5) Uani 1 1 d . .
C37 C 1.1140(2) 0.04235(15) 0.16213(13) 0.0220(6) Uani 1 1 d . .
H37A H 1.1496 0.0710 0.1143 0.033 Uiso 1 1 calc R U
H37B H 1.0674 0.0044 0.1589 0.033 Uiso 1 1 calc R U
H37C H 1.1826 0.0124 0.1927 0.033 Uiso 1 1 calc R U
C36 C 1.0921(2) 0.16853(15) 0.19281(13) 0.0203(5) Uani 1 1 d . .
H36A H 1.1175 0.1986 0.1431 0.030 Uiso 1 1 calc R U
H36B H 1.1674 0.1425 0.2188 0.030 Uiso 1 1 calc R U
H36C H 1.0351 0.2060 0.2155 0.030 Uiso 1 1 calc R U
C35 C 0.9148(2) 0.14677(15) 0.14615(12) 0.0182(5) Uani 1 1 d . .
H35A H 0.8577 0.1885 0.1640 0.027 Uiso 1 1 calc R U
H35B H 0.8679 0.1071 0.1468 0.027 Uiso 1 1 calc R U
H35C H 0.9497 0.1721 0.0971 0.027 Uiso 1 1 calc R U
C38 C 1.0650(2) 0.02382(14) 0.35562(12) 0.0148(5) Uani 1 1 d . .
C39 C 1.0774(2) 0.09666(14) 0.37458(13) 0.0185(5) Uani 1 1 d . .
H39A H 1.1350 0.0782 0.4119 0.028 Uiso 1 1 calc R U
H39B H 0.9940 0.1223 0.3920 0.028 Uiso 1 1 calc R U
H39C H 1.1110 0.1359 0.3319 0.028 Uiso 1 1 calc R U
C40 C 1.1955(2) -0.01853(15) 0.33067(13) 0.0204(5) Uani 1 1 d . .
H40A H 1.2487 -0.0417 0.3704 0.031 Uiso 1 1 calc R U
H40B H 1.2352 0.0209 0.2910 0.031 Uiso 1 1 calc R U
H40C H 1.1861 -0.0618 0.3146 0.031 Uiso 1 1 calc R U
C41 C 1.0161(2) -0.03762(14) 0.42404(12) 0.0151(5) Uani 1 1 d . .
H41A H 1.0208 -0.0882 0.4151 0.023 Uiso 1 1 calc R U
H41B H 0.9280 -0.0155 0.4381 0.023 Uiso 1 1 calc R U
H41C H 1.0682 -0.0483 0.4625 0.023 Uiso 1 1 calc R U
C42 C 0.9216(2) -0.03945(13) 0.28724(12) 0.0128(5) Uani 1 1 d . .
H42A H 0.9950 -0.0646 0.2603 0.015 Uiso 1 1 calc R U
H42B H 0.9155 -0.0768 0.3370 0.015 Uiso 1 1 calc R U
C43 C 0.8005(2) -0.02820(13) 0.25344(12) 0.0124(5) Uani 1 1 d . .
H43A H 0.7765 -0.0811 0.2660 0.015 Uiso 1 1 calc R U
H43B H 0.8154 -0.0059 0.2007 0.015 Uiso 1 1 calc R U
C44 C 0.5857(2) -0.02460(13) 0.36419(12) 0.0114(5) Uani 1 1 d . .
C45 C 0.6739(2) -0.07976(14) 0.42162(12) 0.0171(5) Uani 1 1 d . .
H45A H 0.7135 -0.0465 0.4370 0.026 Uiso 1 1 calc R U
H45B H 0.7396 -0.1165 0.4018 0.026 Uiso 1 1 calc R U
H45C H 0.6248 -0.1115 0.4627 0.026 Uiso 1 1 calc R U
C46 C 0.5312(2) -0.07963(14) 0.33917(13) 0.0157(5) Uani 1 1 d . .
H46A H 0.4826 -0.1125 0.3797 0.024 Uiso 1 1 calc R U
H46B H 0.6006 -0.1153 0.3203 0.024 Uiso 1 1 calc R U
H46C H 0.4756 -0.0461 0.3017 0.024 Uiso 1 1 calc R U
C47 C 0.4782(2) 0.03038(14) 0.39522(13) 0.0167(5) Uani 1 1 d . .
H47A H 0.4276 -0.0029 0.4341 0.025 Uiso 1 1 calc R U
H47B H 0.4243 0.0666 0.3576 0.025 Uiso 1 1 calc R U
H47C H 0.5139 0.0627 0.4138 0.025 Uiso 1 1 calc R U
C48 C 0.56660(19) 0.09989(13) 0.22171(11) 0.0109(4) Uani 1 1 d . .
C49 C 0.4826(2) 0.08012(14) 0.18117(12) 0.0143(5) Uani 1 1 d . .
H49A H 0.4096 0.0600 0.2128 0.017 Uiso 1 1 calc R U
H49B H 0.5303 0.0394 0.1585 0.017 Uiso 1 1 calc R U
C50 C 0.4397(2) 0.16318(14) 0.12465(12) 0.0158(5) Uani 1 1 d . .
H50A H 0.4993 0.1705 0.0807 0.019 Uiso 1 1 calc R U
H50B H 0.3540 0.1686 0.1121 0.019 Uiso 1 1 calc R U
C51 C 0.4398(2) 0.22476(14) 0.16052(12) 0.0150(5) Uani 1 1 d . .
H51A H 0.4585 0.2759 0.1249 0.018 Uiso 1 1 calc R U
H51B H 0.3578 0.2367 0.1885 0.018 Uiso 1 1 calc R U
C52 C 0.54520(19) 0.18107(13) 0.20874(11) 0.0112(5) Uani 1 1 d . .
C53 C 0.5627(2) 0.30282(13) 0.22485(12) 0.0116(5) Uani 1 1 d . .
C58 C 0.4882(2) 0.32640(14) 0.28146(12) 0.0139(5) Uani 1 1 d . .
C57 C 0.4393(2) 0.40838(14) 0.27001(13) 0.0162(5) Uani 1 1 d . .
H57 H 0.3878 0.4249 0.3076 0.019 Uiso 1 1 calc R U
C56 C 0.4636(2) 0.46630(14) 0.20566(13) 0.0182(5) Uani 1 1 d . .
H56 H 0.4293 0.5220 0.1991 0.022 Uiso 1 1 calc R U
C55 C 0.5382(2) 0.44276(14) 0.15053(13) 0.0167(5) Uani 1 1 d . .
H55 H 0.5555 0.4829 0.1063 0.020 Uiso 1 1 calc R U
C54 C 0.5886(2) 0.36120(14) 0.15876(12) 0.0139(5) Uani 1 1 d . .
C62 C 0.4605(2) 0.26526(15) 0.35427(12) 0.0169(5) Uani 1 1 d . .
H62 H 0.5131 0.2113 0.3541 0.020 Uiso 1 1 calc R U
C63 C 0.4987(3) 0.28484(18) 0.41450(14) 0.0310(6) Uani 1 1 d . .
H63A H 0.5873 0.2903 0.4040 0.046 Uiso 1 1 calc R U
H63B H 0.4887 0.2410 0.4597 0.046 Uiso 1 1 calc R U
H63C H 0.4447 0.3358 0.4184 0.046 Uiso 1 1 calc R U
C64 C 0.3220(2) 0.25769(17) 0.36819(15) 0.0292(6) Uani 1 1 d . .
H64A H 0.2676 0.3096 0.3694 0.044 Uiso 1 1 calc R U
H64B H 0.3089 0.2156 0.4142 0.044 Uiso 1 1 calc R U
H64C H 0.3006 0.2431 0.3299 0.044 Uiso 1 1 calc R U
C59 C 0.6711(2) 0.33887(14) 0.09665(12) 0.0152(5) Uani 1 1 d . .
H59 H 0.6825 0.2791 0.1076 0.018 Uiso 1 1 calc R U
C60 C 0.6120(2) 0.38193(15) 0.02526(13) 0.0232(6) Uani 1 1 d . .
H60A H 0.5259 0.3728 0.0312 0.035 Uiso 1 1 calc R U
H60B H 0.6633 0.3602 -0.0114 0.035 Uiso 1 1 calc R U
H60C H 0.6092 0.4402 0.0106 0.035 Uiso 1 1 calc R U
C61 C 0.8017(2) 0.35810(15) 0.08923(14) 0.0236(6) Uani 1 1 d . .
H61A H 0.7935 0.4168 0.0753 0.035 Uiso 1 1 calc R U
H61B H 0.8571 0.3382 0.0526 0.035 Uiso 1 1 calc R U
H61C H 0.8382 0.3316 0.1350 0.035 Uiso 1 1 calc R U
C65 C 0.1563(3) 0.74898(16) 0.40546(14) 0.0280(6) Uani 1 1 d . .
H65 H 0.2052 0.7479 0.3617 0.034 Uiso 1 1 calc R U
C66 C 0.0301(3) 0.74681(15) 0.41431(14) 0.0252(6) Uani 1 1 d . .
H66 H -0.0084 0.7446 0.3766 0.030 Uiso 1 1 calc R U
C67 C -0.0405(2) 0.74781(14) 0.47817(14) 0.0240(6) Uani 1 1 d . .
H67 H -0.1277 0.7463 0.4844 0.029 Uiso 1 1 calc R U
C68 C 0.0151(2) 0.75105(14) 0.53310(14) 0.0237(6) Uani 1 1 d . .
H68 H -0.0339 0.7516 0.5770 0.028 Uiso 1 1 calc R U
C69 C 0.1416(2) 0.75343(15) 0.52448(14) 0.0235(6) Uani 1 1 d . .
H69 H 0.1798 0.7556 0.5623 0.028 Uiso 1 1 calc R U
C70 C 0.2124(2) 0.75272(16) 0.46064(15) 0.0270(6) Uani 1 1 d . .
H70 H 0.2994 0.7548 0.4543 0.032 Uiso 1 1 calc R U

loop_
_atom_site_aniso_label
_atom_site_aniso_U_11
_atom_site_aniso_U_22
_atom_site_aniso_U_33
_atom_site_aniso_U_23
_atom_site_aniso_U_13
_atom_site_aniso_U_12
Ru1 0.01339(9) 0.00752(9) 0.00805(9) -0.00221(7) -0.00260(7) -0.00137(7)
Ru2 0.00899(9) 0.00791(9) 0.00927(9) -0.00145(7) -0.00311(7) -0.00159(7)
Cl1 0.0263(3) 0.0119(3) 0.0148(3) -0.0067(2) -0.0062(2) 0.0007(2)
Cl2 0.0192(3) 0.0106(3) 0.0193(3) -0.0031(2) -0.0075(2) -0.0048(2)
P1 0.0136(3) 0.0138(3) 0.0105(3) -0.0040(2) -0.0009(2) -0.0033(2)
P2 0.0135(3) 0.0084(3) 0.0090(3) -0.0026(2) -0.0020(2) -0.0016(2)
P3 0.0089(3) 0.0117(3) 0.0103(3) -0.0019(2) -0.0017(2) -0.0028(2)
P4 0.0091(3) 0.0088(3) 0.0101(3) -0.0023(2) -0.0022(2) -0.0019(2)
N1 0.0192(10) 0.0091(10) 0.0101(10) -0.0033(8) -0.0042(8) -0.0015(8)
N2 0.0124(9) 0.0100(10) 0.0101(10) -0.0009(8) -0.0035(7) -0.0019(8)
O1 0.0190(9) 0.0252(10) 0.0269(10) -0.0086(8) -0.0094(8) -0.0040(8)
O2 0.0193(9) 0.0227(9) 0.0104(9) -0.0047(7) -0.0008(7) -0.0049(7)
C1 0.0198(12) 0.0111(12) 0.0131(12) -0.0035(10) 0.0013(10) -0.0059(10)
C2 0.0209(12) 0.0183(13) 0.0103(12) -0.0020(10) -0.0023(9) -0.0063(10)
C3 0.0236(13) 0.0243(14) 0.0149(13) -0.0085(11) -0.0059(10) 0.0011(11)
C5 0.0328(15) 0.0447(18) 0.0130(13) -0.0024(13) 0.0012(11) -0.0207(14)
C4 0.0293(14) 0.0157(13) 0.0134(12) -0.0004(10) -0.0072(10) -0.0032(11)
C6 0.0130(11) 0.0270(14) 0.0186(13) -0.0101(11) -0.0009(10) -0.0055(10)
C8 0.0200(13) 0.0414(17) 0.0210(14) -0.0101(13) 0.0028(11) -0.0146(12)
C9 0.0149(12) 0.0232(14) 0.0217(14) -0.0044(11) -0.0055(10) -0.0002(10)
C7 0.0167(13) 0.0387(17) 0.0283(15) -0.0194(13) -0.0020(11) 0.0008(12)
C10 0.0223(12) 0.0128(12) 0.0134(12) -0.0037(10) -0.0004(10) -0.0074(10)
C11 0.0200(12) 0.0106(11) 0.0150(12) -0.0037(10) -0.0008(9) -0.0060(10)
C12 0.0184(12) 0.0155(12) 0.0158(13) -0.0079(10) -0.0032(10) 0.0019(10)
C13 0.0188(12) 0.0147(13) 0.0241(14) -0.0051(11) -0.0057(10) 0.0023(10)
C14 0.0281(14) 0.0298(16) 0.0304(16) -0.0216(13) -0.0081(12) 0.0082(12)
C15 0.0169(12) 0.0257(15) 0.0218(14) -0.0043(12) 0.0006(10) -0.0012(11)
C16 0.0169(11) 0.0119(11) 0.0085(11) -0.0037(9) -0.0025(9) -0.0033(9)
C17 0.0395(15) 0.0135(13) 0.0126(12) -0.0032(10) -0.0090(11) -0.0035(11)
C18 0.0499(18) 0.0144(13) 0.0165(13) -0.0031(11) -0.0141(12) -0.0052(12)
C19 0.0350(15) 0.0133(12) 0.0092(12) -0.0018(10) -0.0043(10) -0.0036(11)
C20 0.0149(11) 0.0134(12) 0.0086(11) -0.0022(9) -0.0015(9) -0.0043(9)
C21 0.0310(14) 0.0090(11) 0.0057(11) -0.0020(9) -0.0048(10) -0.0028(10)
C26 0.0291(13) 0.0136(12) 0.0083(12) -0.0037(10) -0.0019(10) -0.0057(10)
C25 0.0365(15) 0.0173(13) 0.0132(13) -0.0047(11) 0.0021(11) -0.0135(12)
C24 0.0460(17) 0.0106(12) 0.0122(13) -0.0019(10) -0.0002(11) -0.0084(12)
C23 0.0369(15) 0.0130(12) 0.0124(12) -0.0030(10) -0.0078(11) -0.0004(11)
C22 0.0310(14) 0.0124(12) 0.0089(12) -0.0030(10) -0.0064(10) -0.0020(10)
C30 0.0273(13) 0.0166(13) 0.0176(13) -0.0037(11) 0.0010(10) -0.0107(11)
C32 0.0447(18) 0.0328(17) 0.0250(16) -0.0083(14) 0.0047(13) -0.0028(14)
C31 0.0333(16) 0.0367(17) 0.0354(17) -0.0170(14) -0.0091(13) -0.0053(13)
C27 0.0281(14) 0.0121(12) 0.0173(13) -0.0034(10) -0.0112(11) 0.0007(10)
C29 0.0284(14) 0.0178(13) 0.0271(15) -0.0099(12) -0.0061(11) -0.0003(11)
C28 0.0358(16) 0.0231(15) 0.0281(16) -0.0054(12) -0.0176(13) 0.0012(12)
C33 0.0095(11) 0.0104(11) 0.0206(13) -0.0052(10) -0.0018(9) -0.0023(9)
C34 0.0133(11) 0.0145(12) 0.0143(12) -0.0034(10) 0.0002(9) -0.0029(9)
C37 0.0212(13) 0.0243(14) 0.0163(13) -0.0067(11) 0.0036(10) -0.0013(11)
C36 0.0195(12) 0.0235(14) 0.0168(13) -0.0023(11) 0.0011(10) -0.0109(11)
C35 0.0205(12) 0.0209(13) 0.0094(12) -0.0001(10) -0.0019(9) -0.0047(10)
C38 0.0111(11) 0.0166(12) 0.0153(12) -0.0025(10) -0.0033(9) -0.0033(9)
C39 0.0180(12) 0.0181(13) 0.0198(13) -0.0021(11) -0.0082(10) -0.0061(10)
C40 0.0120(11) 0.0269(14) 0.0192(13) -0.0040(11) -0.0043(10) -0.0017(10)
C41 0.0144(11) 0.0145(12) 0.0142(12) -0.0019(10) -0.0054(9) -0.0003(9)
C42 0.0111(11) 0.0106(11) 0.0151(12) -0.0029(10) -0.0006(9) -0.0018(9)
C43 0.0130(11) 0.0112(11) 0.0134(12) -0.0038(10) -0.0022(9) -0.0028(9)
C44 0.0122(11) 0.0104(11) 0.0104(11) -0.0011(9) -0.0020(9) -0.0031(9)
C45 0.0172(12) 0.0145(12) 0.0157(13) 0.0023(10) -0.0041(10) -0.0053(10)
C46 0.0141(11) 0.0135(12) 0.0197(13) -0.0037(10) -0.0011(9) -0.0062(9)
C47 0.0145(11) 0.0200(13) 0.0163(12) -0.0062(11) 0.0005(9) -0.0055(10)
C48 0.0091(10) 0.0124(11) 0.0109(11) -0.0032(9) -0.0027(8) -0.0015(9)
C49 0.0148(11) 0.0141(12) 0.0151(12) -0.0044(10) -0.0040(9) -0.0035(9)
C50 0.0165(12) 0.0177(13) 0.0136(12) -0.0022(10) -0.0061(9) -0.0051(10)
C51 0.0155(11) 0.0129(12) 0.0159(12) -0.0007(10) -0.0063(9) -0.0040(9)
C52 0.0080(10) 0.0145(12) 0.0101(11) -0.0036(9) -0.0010(8) -0.0013(9)
C53 0.0113(11) 0.0108(11) 0.0129(12) -0.0019(9) -0.0074(9) -0.0010(9)
C58 0.0103(11) 0.0146(12) 0.0171(12) -0.0032(10) -0.0062(9) -0.0024(9)
C57 0.0129(11) 0.0158(12) 0.0210(13) -0.0078(11) -0.0057(10) 0.0005(10)
C56 0.0179(12) 0.0108(12) 0.0276(14) -0.0063(11) -0.0113(10) 0.0003(10)
C55 0.0194(12) 0.0110(12) 0.0179(13) 0.0012(10) -0.0072(10) -0.0048(10)
C54 0.0131(11) 0.0134(12) 0.0152(12) -0.0015(10) -0.0068(9) -0.0034(9)
C62 0.0147(12) 0.0166(13) 0.0162(13) -0.0044(10) -0.0029(9) 0.0015(10)
C63 0.0375(16) 0.0351(17) 0.0196(14) -0.0062(13) -0.0071(12) -0.0072(13)
C64 0.0218(14) 0.0284(16) 0.0268(15) 0.0043(12) -0.0039(11) -0.0052(12)
C59 0.0184(12) 0.0114(12) 0.0131(12) -0.0003(10) -0.0025(9) -0.0034(10)
C60 0.0278(14) 0.0206(14) 0.0164(13) -0.0021(11) -0.0041(11) -0.0015(11)
C61 0.0238(13) 0.0182(14) 0.0262(15) -0.0024(11) -0.0018(11) -0.0075(11)
C65 0.0311(15) 0.0297(16) 0.0218(15) -0.0125(13) -0.0043(12) 0.0029(12)
C66 0.0338(15) 0.0162(13) 0.0265(15) -0.0050(12) -0.0181(12) 0.0009(11)
C67 0.0242(13) 0.0111(12) 0.0341(16) -0.0031(11) -0.0102(12) -0.0006(10)
C68 0.0342(15) 0.0108(12) 0.0218(14) -0.0032(11) -0.0024(11) -0.0006(11)
C69 0.0343(15) 0.0146(13) 0.0226(14) -0.0055(11) -0.0153(12) 0.0013(11)
C70 0.0198(13) 0.0264(15) 0.0345(16) -0.0106(13) -0.0111(12) 0.0025(11)

loop_
_atom_type_symbol
_atom_type_description
_atom_type_scat_dispersion_real
_atom_type_scat_dispersion_imag
_atom_type_scat_source
C C 0.0033 0.0016 'International Tables Vol C Tables 4.2.6.8 and 6.1.1.4'
H H 0.0000 0.0000 'International Tables Vol C Tables 4.2.6.8 and 6.1.1.4'
N N 0.0061 0.0033 'International Tables Vol C Tables 4.2.6.8 and 6.1.1.4'
O O 0.0106 0.0060 'International Tables Vol C Tables 4.2.6.8 and 6.1.1.4'
P P 0.1023 0.0942 'International Tables Vol C Tables 4.2.6.8 and 6.1.1.4'
Cl Cl 0.1484 0.1585 'International Tables Vol C Tables 4.2.6.8 and 6.1.1.4'
Ru Ru -1.2594 0.8363 'International Tables Vol C Tables 4.2.6.8 and 6.1.1.4'

loop_
_geom_angle_atom_site_label_1
_geom_angle_atom_site_label_2
_geom_angle_atom_site_label_3
_geom_angle
C1 Ru1 N1 130.71(9)
C1 Ru1 P1 90.48(7)
N1 Ru1 P1 137.97(5)
C1 Ru1 P2 95.59(7)
N1 Ru1 P2 83.00(5)
P1 Ru1 P2 85.23(2)
C1 Ru1 Cl1 93.07(7)
N1 Ru1 Cl1 88.56(5)
P1 Ru1 Cl1 98.40(2)
P2 Ru1 Cl1 170.59(2)
C33 Ru2 N2 127.06(8)
C33 Ru2 P4 95.37(7)
N2 Ru2 P4 83.21(5)
C33 Ru2 P3 91.32(7)
N2 Ru2 P3 140.71(5)
P4 Ru2 P3 85.27(2)
C33 Ru2 Cl2 92.64(7)
N2 Ru2 Cl2 88.51(5)
P4 Ru2 Cl2 170.90(2)
P3 Ru2 Cl2 98.91(2)
C10 P1 C2 103.13(11)
C10 P1 C6 104.56(11)
C2 P1 C6 110.62(11)
C10 P1 Ru1 108.28(7)
C2 P1 Ru1 122.79(7)
C6 P1 Ru1 106.06(8)
C16 P2 C11 112.20(10)
C16 P2 C12 108.38(11)
C11 P2 C12 104.76(11)
C16 P2 Ru1 100.87(7)
C11 P2 Ru1 109.43(7)
C12 P2 Ru1 121.33(7)
C42 P3 C38 103.21(10)
C42 P3 C34 104.55(10)
C38 P3 C34 111.09(10)
C42 P3 Ru2 108.30(7)
C38 P3 Ru2 122.35(8)
C34 P3 Ru2 105.99(7)
C48 P4 C43 111.48(10)
C48 P4 C44 108.52(10)
C43 P4 C44 105.37(10)
C48 P4 Ru2 100.59(7)
C43 P4 Ru2 109.02(7)
C44 P4 Ru2 121.84(7)
C20 N1 C21 115.73(18)
C20 N1 Ru1 116.16(14)
C21 N1 Ru1 127.75(14)
C52 N2 C53 116.09(18)
C52 N2 Ru2 115.96(14)
C53 N2 Ru2 127.60(13)
O1 C1 Ru1 170.7(2)
C4 C2 C5 106.8(2)
C4 C2 C3 107.98(19)
C5 C2 C3 110.1(2)
C4 C2 P1 109.26(16)
C5 C2 P1 112.25(16)
C3 C2 P1 110.24(16)
C8 C6 C7 110.7(2)
C8 C6 C9 107.79(19)
C7 C6 C9 107.2(2)
C8 C6 P1 112.42(18)
C7 C6 P1 111.43(16)
C9 C6 P1 107.07(15)
C11 C10 P1 111.59(16)
C10 C11 P2 109.00(15)
C15 C12 C14 108.9(2)
C15 C12 C13 110.7(2)
C14 C12 C13 107.9(2)
C15 C12 P2 107.73(16)
C14 C12 P2 110.43(16)
C13 C12 P2 111.15(16)
C20 C16 C17 111.00(19)
C20 C16 P2 113.90(16)
C17 C16 P2 134.54(17)
C16 C17 C18 102.41(19)
C17 C18 C19 105.8(2)
C20 C19 C18 102.52(19)
C16 C20 N1 124.6(2)
C16 C20 C19 110.34(19)
N1 C20 C19 125.0(2)
C26 C21 C22 120.7(2)
C26 C21 N1 118.3(2)
C22 C21 N1 121.0(2)
C25 C26 C21 118.3(2)
C25 C26 C30 119.2(2)
C21 C26 C30 122.4(2)
C24 C25 C26 121.2(2)
C25 C24 C23 120.0(2)
C24 C23 C22 121.5(2)
C23 C22 C21 118.3(2)
C23 C22 C27 119.5(2)
C21 C22 C27 122.2(2)
C26 C30 C32 112.3(2)
C26 C30 C31 112.3(2)
C32 C30 C31 110.6(2)
C22 C27 C29 110.84(19)
C22 C27 C28 113.3(2)
C29 C27 C28 108.8(2)
O2 C33 Ru2 171.3(2)
C36 C34 C37 110.03(18)
C36 C34 C35 107.41(19)
C37 C34 C35 107.53(19)
C36 C34 P3 110.71(16)
C37 C34 P3 114.21(16)
C35 C34 P3 106.62(14)
C40 C38 C41 106.94(19)
C40 C38 C39 109.92(18)
C41 C38 C39 108.10(19)
C40 C38 P3 112.63(16)
C41 C38 P3 108.80(14)
C39 C38 P3 110.28(16)
C43 C42 P3 112.37(15)
C42 C43 P4 109.07(15)
C47 C44 C45 110.28(19)
C47 C44 C46 110.02(17)
C45 C44 C46 107.45(18)
C47 C44 P4 107.89(15)
C45 C44 P4 111.27(15)
C46 C44 P4 109.93(15)
C52 C48 C49 110.88(19)
C52 C48 P4 114.34(16)
C49 C48 P4 134.47(17)
C48 C49 C50 101.92(17)
C51 C50 C49 104.45(18)
C52 C51 C50 102.10(18)
C48 C52 N2 124.3(2)
C48 C52 C51 110.35(18)
N2 C52 C51 125.3(2)
C54 C53 C58 120.6(2)
C54 C53 N2 120.96(19)
C58 C53 N2 118.48(19)
C57 C58 C53 118.5(2)
C57 C58 C62 119.4(2)
C53 C58 C62 122.2(2)
C56 C57 C58 121.7(2)
C57 C56 C55 119.5(2)
C56 C55 C54 121.2(2)
C55 C54 C53 118.5(2)
C55 C54 C59 119.0(2)
C53 C54 C59 122.5(2)
C58 C62 C63 111.8(2)
C58 C62 C64 111.83(19)
C63 C62 C64 110.9(2)
C54 C59 C61 110.05(19)
C54 C59 C60 112.94(19)
C61 C59 C60 109.7(2)
C66 C65 C70 120.1(3)
C65 C66 C67 119.8(2)
C66 C67 C68 120.3(2)
C69 C68 C67 120.2(2)
C68 C69 C70 119.7(2)
C69 C70 C65 120.0(2)

loop_
_geom_bond_atom_site_label_1
_geom_bond_atom_site_label_2
_geom_bond_distance
Ru1 C1 1.803(2)
Ru1 N1 2.0755(19)
Ru1 P1 2.2861(6)
Ru1 P2 2.2967(6)
Ru1 Cl1 2.4163(6)
Ru2 C33 1.796(2)
Ru2 N2 2.0767(18)
Ru2 P4 2.2987(6)
Ru2 P3 2.3021(6)
Ru2 Cl2 2.4251(6)
P1 C10 1.848(2)
P1 C2 1.881(2)
P1 C6 1.899(2)
P2 C16 1.770(2)
P2 C11 1.838(2)
P2 C12 1.866(2)
P3 C42 1.841(2)
P3 C38 1.880(2)
P3 C34 1.893(2)
P4 C48 1.767(2)
P4 C43 1.836(2)
P4 C44 1.866(2)
N1 C20 1.377(3)
N1 C21 1.442(3)
N2 C52 1.381(3)
N2 C53 1.440(3)
O1 C1 1.158(3)
O2 C33 1.162(3)
C2 C4 1.530(3)
C2 C5 1.536(3)
C2 C3 1.537(3)
C6 C8 1.527(3)
C6 C7 1.534(3)
C6 C9 1.537(3)
C10 C11 1.532(3)
C12 C15 1.532(3)
C12 C14 1.532(3)
C12 C13 1.534(3)
C16 C20 1.356(3)
C16 C17 1.515(3)
C17 C18 1.519(3)
C18 C19 1.521(3)
C19 C20 1.514(3)
C21 C26 1.406(3)
C21 C22 1.406(3)
C26 C25 1.400(3)
C26 C30 1.515(3)
C25 C24 1.373(4)
C24 C23 1.373(4)
C23 C22 1.395(3)
C22 C27 1.522(3)
C30 C32 1.526(3)
C30 C31 1.527(3)
C27 C29 1.533(3)
C27 C28 1.536(3)
C34 C36 1.531(3)
C34 C37 1.534(3)
C34 C35 1.544(3)
C38 C40 1.532(3)
C38 C41 1.537(3)
C38 C39 1.538(3)
C42 C43 1.538(3)
C44 C47 1.533(3)
C44 C45 1.535(3)
C44 C46 1.539(3)
C48 C52 1.359(3)
C48 C49 1.515(3)
C49 C50 1.543(3)
C50 C51 1.527(3)
C51 C52 1.516(3)
C53 C54 1.406(3)
C53 C58 1.408(3)
C58 C57 1.389(3)
C58 C62 1.522(3)
C57 C56 1.376(3)
C56 C55 1.384(3)
C55 C54 1.396(3)
C54 C59 1.520(3)
C62 C63 1.529(3)
C62 C64 1.529(3)
C59 C61 1.531(3)
C59 C60 1.540(3)
C65 C66 1.374(4)
C65 C70 1.393(4)
C66 C67 1.379(4)
C67 C68 1.381(4)
C68 C69 1.378(4)
C69 C70 1.379(4)
